data_4327364
loop_
_publ_author_name
'Kwasi Mitchell'
'Fu Qiang Huang'
'El'ad N. Caspi'
'Adam D. McFarland'
'Christy L. Haynes'
'Rebecca C. Somers'
'James D. Jorgensen'
'Richard P. Van Duyne'
'James A. Ibers'

_publ_section_title
;
 Syntheses, Structure, and Selected Physical Properties of CsLnMnSe3 (Ln =
 Sm, Gd, Tb, Dy, Ho, Er, Tm, Yb, Y) and AYbZnQ3 (A = Rb, Cs; Q = S, Se,
 Te)
;
_journal_name_full 'Inorganic Chemistry'
_journal_page_first 1082
_journal_page_last 1089
_journal_paper_doi 10.1021/ic030232+
_journal_volume 43
_journal_year 2004
_chemical_formula_sum 'Cs Gd Mn Se3'
_chemical_formula_weight 581.98
_chemical_name_systematic
;
  ?
;
_space_group_IT_number 63
_symmetry_cell_setting orthorhombic
_symmetry_space_group_name_Hall '-C 2c 2'
_symmetry_space_group_name_H-M 'C m c m'
_atom_sites_solution_hydrogens geom
_atom_sites_solution_primary direct
_atom_sites_solution_secondary difmap
_audit_creation_method SHELXL-97
_cell_angle_alpha 90.00
_cell_angle_beta 90.00
_cell_angle_gamma 90.00
_cell_formula_units_Z 4
_cell_length_a 4.2355(8)
_cell_length_b 15.761(3)
_cell_length_c 11.138(2)
_cell_measurement_temperature 153(2)
_cell_volume 743.5(2)
_computing_cell_refinement 'SMART version 5.054 (Bruker, 2000)'
_computing_data_collection 'SMART version 5.054 (Bruker, 2000)'
_computing_data_reduction 'SAINT-Plus version 6.22 (Bruker, 2000)'
_computing_molecular_graphics 'SHELXTL-97 (Sheldrick, 1997)'
_computing_publication_material 'SHELXTL-97 (Sheldrick, 1997)'
_computing_structure_refinement 'SHELXL-97 (Sheldrick, 1997)'
_computing_structure_solution 'SHELXS-97 (Sheldrick, 1990)'
_diffrn_ambient_temperature 153(2)
_diffrn_measured_fraction_theta_full 0.959
_diffrn_measured_fraction_theta_max 0.959
_diffrn_measurement_device_type 'Bruker Smart 1000 CCD'
_diffrn_measurement_method \w
_diffrn_radiation_monochromator graphite
_diffrn_radiation_source 'fine-focus sealed tube'
_diffrn_radiation_type MoK\a
_diffrn_radiation_wavelength 0.71073
_diffrn_reflns_av_R_equivalents 0.0284
_diffrn_reflns_av_sigmaI/netI 0.0154
_diffrn_reflns_limit_h_max 5
_diffrn_reflns_limit_h_min -5
_diffrn_reflns_limit_k_max 20
_diffrn_reflns_limit_k_min -20
_diffrn_reflns_limit_l_max 14
_diffrn_reflns_limit_l_min -15
_diffrn_reflns_number 4500
_diffrn_reflns_theta_full 28.89
_diffrn_reflns_theta_max 28.89
_diffrn_reflns_theta_min 2.58
_diffrn_standards_decay_% <2
_diffrn_standards_interval_count none
_diffrn_standards_interval_time none
_diffrn_standards_number none
_exptl_absorpt_coefficient_mu 29.928
_exptl_absorpt_correction_T_max 0.52486
_exptl_absorpt_correction_T_min 0.20192
_exptl_absorpt_correction_type numerical
_exptl_absorpt_process_details 'faces indexed'
_exptl_crystal_colour orange/brown
_exptl_crystal_density_diffrn 5.199
_exptl_crystal_description needle
_exptl_crystal_F_000 984
_exptl_crystal_size_max 0.110
_exptl_crystal_size_mid 0.048
_exptl_crystal_size_min 0.020
_refine_diff_density_max 2.882
_refine_diff_density_min -1.326
_refine_diff_density_rms 0.286
_refine_ls_extinction_coef 0.00019(9)
_refine_ls_extinction_expression Fc^*^=kFc[1+0.001xFc^2^\l^3^/sin(2\q)]^-1/4^
_refine_ls_extinction_method SHELXL
_refine_ls_goodness_of_fit_ref 0.985
_refine_ls_hydrogen_treatment mixed
_refine_ls_matrix_type full
_refine_ls_number_parameters 24
_refine_ls_number_reflns 557
_refine_ls_number_restraints 0
_refine_ls_restrained_S_all 0.985
_refine_ls_R_factor_all 0.0205
_refine_ls_R_factor_gt 0.0186
_refine_ls_shift/su_max 0.001
_refine_ls_shift/su_mean 0.000
_refine_ls_structure_factor_coef Fsqd
_refine_ls_weighting_details
; calc
  [1.00000+0.00000exp(0.00(sin\q/\l)^2^)]/
    [\s^2^(Fo^2^)+0.0000+0.0000*P+(0.0400P)^2^+0.0000sin\q/\l]
  where P = 1.00000Fo^2^ + 0.00000Fc^2^
;
_refine_ls_weighting_scheme calc
_refine_ls_wR_factor_gt 0.0488
_refine_ls_wR_factor_ref 0.0498
_reflns_number_gt 528
_reflns_number_total 557
_reflns_threshold_expression >2sigma(I)
_cod_data_source_file ic0302322B_2.cif
_cod_data_source_block CsGdMnSe3
_cod_database_code 4327364

loop_
_symmetry_equiv_pos_as_xyz
'x, y, z'
'-x, -y, z+1/2'
'-x, y, -z+1/2'
'x, -y, -z'
'x+1/2, y+1/2, z'
'-x+1/2, -y+1/2, z+1/2'
'-x+1/2, y+1/2, -z+1/2'
'x+1/2, -y+1/2, -z'
'-x, -y, -z'
'x, y, -z-1/2'
'x, -y, z-1/2'
'-x, y, z'
'-x+1/2, -y+1/2, -z'
'x+1/2, y+1/2, -z-1/2'
'x+1/2, -y+1/2, z-1/2'
'-x+1/2, y+1/2, z'

loop_
_atom_site_label
_atom_site_type_symbol
_atom_site_fract_x
_atom_site_fract_y
_atom_site_fract_z
_atom_site_U_iso_or_equiv
_atom_site_adp_type
_atom_site_occupancy
_atom_site_symmetry_multiplicity
_atom_site_calc_flag
_atom_site_refinement_flags
Cs Cs 0.0000 0.73992(2) 0.2500 0.01566(14) Uani 1 4 d S
Gd Gd 0.0000 0.0000 0.0000 0.00859(13) Uani 1 4 d S
Mn Mn 0.0000 0.45994(6) 0.2500 0.0095(2) Uani 1 4 d S
Se1 Se 0.0000 0.38003(3) 0.05565(4) 0.00930(15) Uani 1 2 d S
Se2 Se 0.0000 0.05410(4) 0.2500 0.00886(16) Uani 1 4 d S

loop_
_atom_site_aniso_label
_atom_site_aniso_U_11
_atom_site_aniso_U_22
_atom_site_aniso_U_33
_atom_site_aniso_U_23
_atom_site_aniso_U_13
_atom_site_aniso_U_12
Cs 0.0129(2) 0.0118(2) 0.0222(2) 0.000 0.000 0.000
Gd 0.00761(19) 0.0113(2) 0.00683(19) 0.00004(9) 0.000 0.000
Mn 0.0088(4) 0.0120(5) 0.0079(4) 0.000 0.000 0.000
Se1 0.0090(2) 0.0099(2) 0.0090(2) -0.00055(14) 0.000 0.000
Se2 0.0087(3) 0.0110(3) 0.0069(3) 0.000 0.000 0.000

loop_
_atom_type_symbol
_atom_type_description
_atom_type_scat_dispersion_real
_atom_type_scat_dispersion_imag
_atom_type_scat_source
Mn Mn 0.3368 0.7283 'International Tables Vol C Tables 4.2.6.8 and 6.1.1.4'
Se Se -0.0929 2.2259 'International Tables Vol C Tables 4.2.6.8 and 6.1.1.4'
Cs Cs -0.3680 2.1192 'International Tables Vol C Tables 4.2.6.8 and 6.1.1.4'
Gd Gd -0.1653 3.9035 'International Tables Vol C Tables 4.2.6.8 and 6.1.1.4'

loop_
_geom_angle_atom_site_label_1
_geom_angle_atom_site_label_2
_geom_angle_atom_site_label_3
_geom_angle
_geom_angle_site_symmetry_1
_geom_angle_site_symmetry_3
Se2 Cs Se2 71.74(2) 5_455 5
Se2 Cs Se1 143.953(10) 5_455 14_556
Se2 Cs Se1 98.416(14) 5 14_556
Se2 Cs Se1 98.416(14) 5_455 14_456
Se2 Cs Se1 143.953(10) 5 14_456
Se1 Cs Se1 68.810(15) 14_556 14_456
Se2 Cs Se1 143.953(10) 5_455 5
Se2 Cs Se1 98.416(14) 5 5
Se1 Cs Se1 70.559(17) 14_556 5
Se1 Cs Se1 107.80(2) 14_456 5
Se2 Cs Se1 98.416(14) 5_455 5_455
Se2 Cs Se1 143.953(10) 5 5_455
Se1 Cs Se1 107.80(2) 14_556 5_455
Se1 Cs Se1 70.559(17) 14_456 5_455
Se1 Cs Se1 68.810(15) 5 5_455
Se2 Cs Se1 66.833(9) 5_455 9_565
Se2 Cs Se1 66.833(9) 5 9_565
Se1 Cs Se1 142.277(8) 14_556 9_565
Se1 Cs Se1 142.277(8) 14_456 9_565
Se1 Cs Se1 77.357(14) 5 9_565
Se1 Cs Se1 77.357(14) 5_455 9_565
Se2 Cs Se1 66.833(9) 5_455 2_565
Se2 Cs Se1 66.833(9) 5 2_565
Se1 Cs Se1 77.357(14) 14_556 2_565
Se1 Cs Se1 77.357(14) 14_456 2_565
Se1 Cs Se1 142.277(8) 5 2_565
Se1 Cs Se1 142.277(8) 5_455 2_565
Se1 Cs Se1 121.91(2) 9_565 2_565
Se2 Cs Mn 175.543(12) 5_455 5
Se2 Cs Mn 112.716(17) 5 5
Se1 Cs Mn 37.123(9) 14_556 5
Se1 Cs Mn 77.976(16) 14_456 5
Se1 Cs Mn 37.123(9) 5 5
Se1 Cs Mn 77.976(16) 5_455 5
Se1 Cs Mn 114.478(9) 9_565 5
Se1 Cs Mn 114.478(9) 2_565 5
Se2 Cs Mn 112.716(17) 5_455 5_455
Se2 Cs Mn 175.543(12) 5 5_455
Se1 Cs Mn 77.976(16) 14_556 5_455
Se1 Cs Mn 37.123(9) 14_456 5_455
Se1 Cs Mn 77.976(16) 5 5_455
Se1 Cs Mn 37.123(9) 5_455 5_455
Se1 Cs Mn 114.478(9) 9_565 5_455
Se1 Cs Mn 114.478(9) 2_565 5_455
Mn Cs Mn 62.83(2) 5 5_455
Se2 Cs Cs 54.129(10) 5_455 1_455
Se2 Cs Cs 125.871(10) 5 1_455
Se1 Cs Cs 124.405(7) 14_556 1_455
Se1 Cs Cs 55.595(8) 14_456 1_455
Se1 Cs Cs 124.405(8) 5 1_455
Se1 Cs Cs 55.595(8) 5_455 1_455
Se1 Cs Cs 90.0 9_565 1_455
Se1 Cs Cs 90.0 2_565 1_455
Mn Cs Cs 121.414(10) 5 1_455
Mn Cs Cs 58.586(10) 5_455 1_455
Se2 Cs Cs 125.871(10) 5_455 1_655
Se2 Cs Cs 54.129(10) 5 1_655
Se1 Cs Cs 55.595(8) 14_556 1_655
Se1 Cs Cs 124.405(7) 14_456 1_655
Se1 Cs Cs 55.595(8) 5 1_655
Se1 Cs Cs 124.405(8) 5_455 1_655
Se1 Cs Cs 90.0 9_565 1_655
Se1 Cs Cs 90.0 2_565 1_655
Mn Cs Cs 58.586(10) 5 1_655
Mn Cs Cs 121.414(10) 5_455 1_655
Cs Cs Cs 180.0 1_455 1_655
Se1 Gd Se1 93.570(19) 13 13_455
Se1 Gd Se1 180.00(2) 13 5_445
Se1 Gd Se1 86.430(19) 13_455 5_445
Se1 Gd Se1 86.430(19) 13 5_545
Se1 Gd Se1 180.00(2) 13_455 5_545
Se1 Gd Se1 93.570(19) 5_445 5_545
Se1 Gd Se2 89.229(13) 13 9
Se1 Gd Se2 89.229(13) 13_455 9
Se1 Gd Se2 90.771(13) 5_445 9
Se1 Gd Se2 90.771(13) 5_545 9
Se1 Gd Se2 90.771(13) 13 .
Se1 Gd Se2 90.771(13) 13_455 .
Se1 Gd Se2 89.229(13) 5_445 .
Se1 Gd Se2 89.229(13) 5_545 .
Se2 Gd Se2 180.0 9 .
Se1 Gd Mn 81.286(16) 13 5_545
Se1 Gd Mn 135.792(14) 13_455 5_545
Se1 Gd Mn 98.714(16) 5_445 5_545
Se1 Gd Mn 44.208(14) 5_545 5_545
Se2 Gd Mn 134.185(14) 9 5_545
Se2 Gd Mn 45.815(14) . 5_545
Se1 Gd Mn 98.714(16) 13 13_455
Se1 Gd Mn 44.208(14) 13_455 13_455
Se1 Gd Mn 81.286(16) 5_445 13_455
Se1 Gd Mn 135.792(14) 5_545 13_455
Se2 Gd Mn 45.815(14) 9 13_455
Se2 Gd Mn 134.185(14) . 13_455
Mn Gd Mn 180.0 5_545 13_455
Se1 Gd Mn 135.792(14) 13 5_445
Se1 Gd Mn 81.286(16) 13_455 5_445
Se1 Gd Mn 44.208(14) 5_445 5_445
Se1 Gd Mn 98.714(16) 5_545 5_445
Se2 Gd Mn 134.185(13) 9 5_445
Se2 Gd Mn 45.815(14) . 5_445
Mn Gd Mn 73.129(15) 5_545 5_445
Mn Gd Mn 106.871(15) 13_455 5_445
Se1 Gd Mn 44.208(14) 13 13
Se1 Gd Mn 98.714(16) 13_455 13
Se1 Gd Mn 135.792(14) 5_445 13
Se1 Gd Mn 81.286(16) 5_545 13
Se2 Gd Mn 45.815(14) 9 13
Se2 Gd Mn 134.185(14) . 13
Mn Gd Mn 106.871(15) 5_545 13
Mn Gd Mn 73.129(15) 13_455 13
Mn Gd Mn 180.0 5_445 13
Se1 Mn Se1 119.62(4) . 10_556
Se1 Mn Se2 106.772(9) . 5
Se1 Mn Se2 106.772(9) 10_556 5
Se1 Mn Se2 106.772(9) . 5_455
Se1 Mn Se2 106.772(9) 10_556 5_455
Se2 Mn Se2 109.96(4) 5 5_455
Se1 Mn Gd 140.030(18) . 6
Se1 Mn Gd 54.003(11) 10_556 6
Se2 Mn Gd 53.857(9) 5 6
Se2 Mn Gd 112.70(2) 5_455 6
Se1 Mn Gd 54.003(11) . 5_455
Se1 Mn Gd 140.030(18) 10_556 5_455
Se2 Mn Gd 112.70(2) 5 5_455
Se2 Mn Gd 53.857(9) 5_455 5_455
Gd Mn Gd 159.54(3) 6 5_455
Se1 Mn Gd 140.030(18) . 6_455
Se1 Mn Gd 54.003(11) 10_556 6_455
Se2 Mn Gd 112.70(2) 5 6_455
Se2 Mn Gd 53.857(9) 5_455 6_455
Gd Mn Gd 73.129(15) 6 6_455
Gd Mn Gd 103.127(16) 5_455 6_455
Se1 Mn Gd 54.003(11) . 5
Se1 Mn Gd 140.030(18) 10_556 5
Se2 Mn Gd 53.857(9) 5 5
Se2 Mn Gd 112.70(2) 5_455 5
Gd Mn Gd 103.127(16) 6 5
Gd Mn Gd 73.129(15) 5_455 5
Gd Mn Gd 159.54(3) 6_455 5
Se1 Mn Cs 64.59(2) . 5_445
Se1 Mn Cs 64.59(2) 10_556 5_445
Se2 Mn Cs 156.43(3) 5 5_445
Se2 Mn Cs 93.61(2) 5_455 5_445
Gd Mn Cs 117.522(18) 6 5_445
Gd Mn Cs 80.856(12) 5_455 5_445
Gd Mn Cs 80.856(12) 6_455 5_445
Gd Mn Cs 117.522(18) 5 5_445
Se1 Mn Cs 64.59(2) . 5_545
Se1 Mn Cs 64.59(2) 10_556 5_545
Se2 Mn Cs 93.61(2) 5 5_545
Se2 Mn Cs 156.43(3) 5_455 5_545
Gd Mn Cs 80.856(12) 6 5_545
Gd Mn Cs 117.522(18) 5_455 5_545
Gd Mn Cs 117.522(18) 6_455 5_545
Gd Mn Cs 80.856(12) 5 5_545
Cs Mn Cs 62.83(2) 5_445 5_545
Se1 Mn Cs 120.19(2) . .
Se1 Mn Cs 120.19(2) 10_556 .
Se2 Mn Cs 54.98(2) 5 .
Se2 Mn Cs 54.98(2) 5_455 .
Gd Mn Cs 79.768(16) 6 .
Gd Mn Cs 79.769(16) 5_455 .
Gd Mn Cs 79.768(16) 6_455 .
Gd Mn Cs 79.768(16) 5 .
Cs Mn Cs 148.586(10) 5_445 .
Cs Mn Cs 148.586(10) 5_545 .
Mn Se1 Gd 81.790(17) . 5
Mn Se1 Gd 81.790(17) . 5_455
Gd Se1 Gd 93.570(19) 5 5_455
Mn Se1 Cs 78.29(2) . 5_445
Gd Se1 Cs 156.688(13) 5 5_445
Gd Se1 Cs 95.438(13) 5_455 5_445
Mn Se1 Cs 78.29(2) . 5_545
Gd Se1 Cs 95.438(13) 5 5_545
Gd Se1 Cs 156.688(13) 5_455 5_545
Cs Se1 Cs 68.810(15) 5_445 5_545
Mn Se1 Cs 178.86(2) . 9_565
Gd Se1 Cs 97.436(12) 5 9_565
Gd Se1 Cs 97.436(12) 5_455 9_565
Cs Se1 Cs 102.643(14) 5_445 9_565
Cs Se1 Cs 102.643(14) 5_545 9_565
Mn Se2 Mn 109.96(4) 5_445 5_545
Mn Se2 Gd 80.328(11) 5_445 .
Mn Se2 Gd 80.328(11) 5_545 .
Mn Se2 Gd 80.328(11) 5_445 2
Mn Se2 Gd 80.328(11) 5_545 2
Gd Se2 Gd 145.95(2) . 2
Mn Se2 Cs 160.89(2) 5_445 5_545
Mn Se2 Cs 89.15(2) 5_545 5_545
Gd Se2 Cs 103.724(9) . 5_545
Gd Se2 Cs 103.724(9) 2 5_545
Mn Se2 Cs 89.15(2) 5_445 5_445
Mn Se2 Cs 160.89(2) 5_545 5_445
Gd Se2 Cs 103.724(9) . 5_445
Gd Se2 Cs 103.724(9) 2 5_445
Cs Se2 Cs 71.74(2) 5_545 5_445

loop_
_geom_bond_atom_site_label_1
_geom_bond_atom_site_label_2
_geom_bond_distance
_geom_bond_site_symmetry_2
Cs Se2 3.6142(8) 5_455
Cs Se2 3.6142(8) 5
Cs Se1 3.7480(6) 14_556
Cs Se1 3.7480(6) 14_456
Cs Se1 3.7480(6) 5
Cs Se1 3.7480(6) 5_455
Cs Se1 3.8941(7) 9_565
Cs Se1 3.8941(7) 2_565
Cs Mn 4.0631(11) 5
Cs Mn 4.0631(11) 5_455
Cs Cs 4.2355(8) 1_455
Cs Cs 4.2355(8) 1_655
Gd Se1 2.9058(5) 13
Gd Se1 2.9058(5) 13_455
Gd Se1 2.9058(5) 5_445
Gd Se1 2.9058(5) 5_545
Gd Se2 2.9121(5) 9
Gd Se2 2.9121(5) .
Gd Mn 3.5549(5) 5_545
Gd Mn 3.5549(5) 13_455
Gd Mn 3.5549(5) 5_445
Gd Mn 3.5549(5) 13
Mn Se1 2.5043(7) .
Mn Se1 2.5043(7) 10_556
Mn Se2 2.5860(8) 5
Mn Se2 2.5860(8) 5_455
Mn Gd 3.5549(5) 6
Mn Gd 3.5549(5) 5_455
Mn Gd 3.5549(5) 6_455
Mn Gd 3.5549(5) 5
Mn Cs 4.0631(11) 5_445
Mn Cs 4.0631(11) 5_545
Se1 Gd 2.9058(5) 5
Se1 Gd 2.9058(5) 5_455
Se1 Cs 3.7480(6) 5_445
Se1 Cs 3.7480(6) 5_545
Se1 Cs 3.8941(7) 9_565
Se2 Mn 2.5860(8) 5_445
Se2 Mn 2.5860(8) 5_545
Se2 Gd 2.9121(5) 2
Se2 Cs 3.6142(8) 5_545
Se2 Cs 3.6142(8) 5_445
